data_1556205
loop_
_publ_author_name
'Brawn, Ryan A.'
'Guimar\~aes, Cristiano R W'
'McClure, Kim F.'
'Liras, Spiros'

_publ_section_title
;
 Enantioselective hydroarylation of bridged [3.2.1] heterocycles: an
 efficient entry into the homoepibatidine skeleton.
;
_journal_issue 13
_journal_name_full 'Organic letters'
_journal_page_first 3424
_journal_page_last 3427
_journal_paper_doi 10.1021/ol401477r
_journal_volume 15
_journal_year 2013
_chemical_absolute_configuration ad
_chemical_formula_sum 'C16 H21 Cl N2 O3'
_chemical_formula_weight 324.80
_space_group_IT_number 19
_space_group_name_Hall 'P 2ac 2ab'
_space_group_name_H-M_alt 'P 21 21 21'
_symmetry_cell_setting orthorhombic
_symmetry_space_group_name_H-M 'P 21 21 21'
_atom_sites_solution_hydrogens geom
_atom_sites_solution_primary direct
_atom_sites_solution_secondary difmap
_audit_creation_method SHELXL-97
_cell_angle_alpha 90.00
_cell_angle_beta 90.00
_cell_angle_gamma 90.00
_cell_formula_units_Z 4
_cell_length_a 9.8721(7)
_cell_length_b 10.1397(7)
_cell_length_c 16.1579(12)
_cell_measurement_reflns_used 9980
_cell_measurement_temperature 100(2)
_cell_measurement_theta_max 31.58
_cell_measurement_theta_min 2.37
_cell_volume 1617.4(2)
_computing_cell_refinement 'SAINT 7.46A (Bruker-AXS, 2011)'
_computing_data_collection 'APEX2 v2011.4.0 (Bruker-AXS, 2011)'
_computing_data_reduction 'SAINT 7.46A (Bruker-AXS, 2011)'
_computing_molecular_graphics 'Bruker SHELXTL'
_computing_publication_material 'Bruker SHELXTL'
_computing_structure_refinement 'SHELXL-97 (Sheldrick, 2008)'
_computing_structure_solution 'SHELXS-97 (Sheldrick, 2008)'
_diffrn_ambient_temperature 100(2)
_diffrn_detector_area_resol_mean 8.3
_diffrn_measured_fraction_theta_full 1.000
_diffrn_measured_fraction_theta_max 1.000
_diffrn_measurement_device_type 'Bruker Smart APEX2 CCD'
_diffrn_measurement_method '\f and \w scans'
_diffrn_radiation_monochromator graphite
_diffrn_radiation_source 'fine-focus sealed tube'
_diffrn_radiation_type MoK\a
_diffrn_radiation_wavelength 0.71073
_diffrn_reflns_av_R_equivalents 0.0275
_diffrn_reflns_av_sigmaI/netI 0.0145
_diffrn_reflns_limit_h_max 14
_diffrn_reflns_limit_h_min -14
_diffrn_reflns_limit_k_max 14
_diffrn_reflns_limit_k_min -14
_diffrn_reflns_limit_l_max 23
_diffrn_reflns_limit_l_min -23
_diffrn_reflns_number 46801
_diffrn_reflns_theta_full 31.50
_diffrn_reflns_theta_max 31.50
_diffrn_reflns_theta_min 2.37
_exptl_absorpt_coefficient_mu 0.250
_exptl_absorpt_correction_T_max 0.9332
_exptl_absorpt_correction_T_min 0.9220
_exptl_absorpt_correction_type multi-scan
_exptl_absorpt_process_details 'SADABS (Sheldrick, 2009)'
_exptl_crystal_colour colourless
_exptl_crystal_density_diffrn 1.334
_exptl_crystal_density_method 'not measured'
_exptl_crystal_description block
_exptl_crystal_F_000 688
_exptl_crystal_size_max 0.33
_exptl_crystal_size_mid 0.31
_exptl_crystal_size_min 0.28
_refine_diff_density_max 0.379
_refine_diff_density_min -0.181
_refine_diff_density_rms 0.044
_refine_ls_abs_structure_details 'Flack H D (1983), Acta Cryst. A39, 876-881'
_refine_ls_abs_structure_Flack 0.01(3)
_refine_ls_extinction_method none
_refine_ls_goodness_of_fit_ref 1.093
_refine_ls_hydrogen_treatment constr
_refine_ls_matrix_type full
_refine_ls_number_parameters 202
_refine_ls_number_reflns 5389
_refine_ls_number_restraints 0
_refine_ls_restrained_S_all 1.093
_refine_ls_R_factor_all 0.0276
_refine_ls_R_factor_gt 0.0268
_refine_ls_shift/su_max 0.001
_refine_ls_shift/su_mean 0.000
_refine_ls_structure_factor_coef Fsqd
_refine_ls_weighting_details 'calc w=1/[\s^2^(Fo^2^)+(0.0422P)^2^+0.2576P] where P=(Fo^2^+2Fc^2^)/3'
_refine_ls_weighting_scheme calc
_refine_ls_wR_factor_gt 0.0735
_refine_ls_wR_factor_ref 0.0742
_reflns_number_gt 5265
_reflns_number_total 5389
_reflns_threshold_expression >2sigma(I)
_cod_data_source_file ol401477r_si_003.cif
_cod_data_source_block sfy15
_cod_database_code 1556205

loop_
_symmetry_equiv_pos_as_xyz
'x, y, z'
'-x+1/2, -y, z+1/2'
'-x, y+1/2, -z+1/2'
'x+1/2, -y+1/2, -z'

loop_
_atom_site_label
_atom_site_type_symbol
_atom_site_fract_x
_atom_site_fract_y
_atom_site_fract_z
_atom_site_U_iso_or_equiv
_atom_site_adp_type
_atom_site_occupancy
_atom_site_symmetry_multiplicity
_atom_site_calc_flag
_atom_site_refinement_flags
Cl1 Cl 0.79091(3) 0.84094(2) 0.565678(15) 0.02268(6) Uani 1 1 d .
O1 O 0.79798(8) 0.06400(7) 0.33117(4) 0.01984(14) Uani 1 1 d .
O2 O 1.20772(7) 0.24553(8) 0.29086(4) 0.01707(13) Uani 1 1 d .
O3 O 1.19297(7) 0.25767(7) 0.43230(4) 0.01752(13) Uani 1 1 d .
N1 N 1.00600(8) 0.25609(10) 0.35066(5) 0.01675(15) Uani 1 1 d .
N2 N 0.68230(8) 0.62095(9) 0.51447(5) 0.01690(15) Uani 1 1 d .
C1 C 0.78828(9) 0.32743(9) 0.38568(5) 0.01307(14) Uani 1 1 d .
H1 H 0.6990 0.2853 0.3981 0.016 Uiso 1 1 calc R
C2 C 0.90366(9) 0.23514(9) 0.41496(5) 0.01370(15) Uani 1 1 d .
H2 H 0.9377 0.2592 0.4713 0.016 Uiso 1 1 calc R
C3 C 0.85692(10) 0.09160(10) 0.41041(6) 0.01780(17) Uani 1 1 d .
H3A H 0.9352 0.0324 0.4197 0.021 Uiso 1 1 calc R
H3B H 0.7894 0.0746 0.4544 0.021 Uiso 1 1 calc R
C4 C 0.88759(11) 0.09862(11) 0.26523(6) 0.02008(19) Uani 1 1 d .
H4A H 0.8414 0.0849 0.2115 0.024 Uiso 1 1 calc R
H4B H 0.9684 0.0408 0.2668 0.024 Uiso 1 1 calc R
C5 C 0.93174(9) 0.24262(11) 0.27258(6) 0.01630(17) Uani 1 1 d .
H5 H 0.9860 0.2726 0.2238 0.020 Uiso 1 1 calc R
C6 C 0.80894(9) 0.33275(10) 0.28958(5) 0.01542(15) Uani 1 1 d .
H6A H 0.7275 0.2999 0.2604 0.019 Uiso 1 1 calc R
H6B H 0.8276 0.4241 0.2712 0.019 Uiso 1 1 calc R
C7 C 1.14148(9) 0.25208(9) 0.36386(5) 0.01319(15) Uani 1 1 d .
C8 C 1.35724(9) 0.24954(11) 0.28848(6) 0.01626(16) Uani 1 1 d .
C9 C 1.38549(10) 0.24559(13) 0.19590(6) 0.0250(2) Uani 1 1 d .
H9A H 1.3478 0.1644 0.1724 0.037 Uiso 1 1 calc R
H9B H 1.4835 0.2477 0.1865 0.037 Uiso 1 1 calc R
H9C H 1.3434 0.3221 0.1692 0.037 Uiso 1 1 calc R
C10 C 1.41553(11) 0.12903(11) 0.33192(7) 0.0228(2) Uani 1 1 d .
H10A H 1.3949 0.1337 0.3912 0.034 Uiso 1 1 calc R
H10B H 1.5139 0.1268 0.3241 0.034 Uiso 1 1 calc R
H10C H 1.3752 0.0490 0.3085 0.034 Uiso 1 1 calc R
C11 C 1.40792(10) 0.37875(10) 0.32528(7) 0.01957(18) Uani 1 1 d .
H11A H 1.3643 0.4529 0.2970 0.029 Uiso 1 1 calc R
H11B H 1.5063 0.3847 0.3182 0.029 Uiso 1 1 calc R
H11C H 1.3857 0.3817 0.3844 0.029 Uiso 1 1 calc R
C12 C 0.79495(9) 0.46019(9) 0.42759(5) 0.01397(14) Uani 1 1 d .
C13 C 0.68426(9) 0.50620(9) 0.47247(6) 0.01537(16) Uani 1 1 d .
H13 H 0.6049 0.4532 0.4736 0.018 Uiso 1 1 calc R
C14 C 0.91038(10) 0.53955(10) 0.42632(7) 0.01961(18) Uani 1 1 d .
H14 H 0.9884 0.5120 0.3965 0.024 Uiso 1 1 calc R
C15 C 0.91122(10) 0.65891(11) 0.46869(7) 0.02033(18) Uani 1 1 d .
H15 H 0.9883 0.7150 0.4686 0.024 Uiso 1 1 calc R
C16 C 0.79396(11) 0.69211(9) 0.51117(6) 0.01658(16) Uani 1 1 d .

loop_
_atom_site_aniso_label
_atom_site_aniso_U_11
_atom_site_aniso_U_22
_atom_site_aniso_U_33
_atom_site_aniso_U_23
_atom_site_aniso_U_13
_atom_site_aniso_U_12
Cl1 0.02899(12) 0.01735(10) 0.02170(10) -0.00541(8) -0.00011(9) 0.00028(9)
O1 0.0206(3) 0.0207(3) 0.0182(3) -0.0036(2) -0.0010(3) -0.0013(3)
O2 0.0093(3) 0.0286(3) 0.0134(3) -0.0039(3) 0.0001(2) -0.0004(3)
O3 0.0138(3) 0.0255(3) 0.0132(3) -0.0004(3) -0.0026(2) 0.0000(3)
N1 0.0096(3) 0.0308(4) 0.0099(3) -0.0015(3) 0.0001(2) 0.0009(3)
N2 0.0163(4) 0.0181(3) 0.0163(3) -0.0010(3) 0.0013(3) 0.0018(3)
C1 0.0106(3) 0.0157(3) 0.0128(3) -0.0009(3) 0.0009(3) -0.0001(3)
C2 0.0118(3) 0.0185(4) 0.0108(3) -0.0009(3) 0.0012(3) 0.0008(3)
C3 0.0199(4) 0.0179(4) 0.0156(4) -0.0002(3) -0.0006(3) 0.0022(3)
C4 0.0182(4) 0.0260(5) 0.0160(4) -0.0061(4) -0.0007(3) 0.0047(4)
C5 0.0108(3) 0.0273(5) 0.0109(3) -0.0019(3) -0.0006(3) 0.0008(3)
C6 0.0126(4) 0.0206(4) 0.0131(3) 0.0002(3) -0.0007(3) 0.0007(3)
C7 0.0108(3) 0.0145(4) 0.0143(4) -0.0015(3) 0.0001(3) 0.0004(3)
C8 0.0088(3) 0.0229(4) 0.0171(4) -0.0049(3) 0.0008(3) -0.0004(3)
C9 0.0150(4) 0.0419(6) 0.0180(4) -0.0078(4) 0.0041(3) -0.0016(4)
C10 0.0168(4) 0.0217(5) 0.0299(5) -0.0046(4) -0.0008(4) 0.0039(4)
C11 0.0147(4) 0.0207(4) 0.0233(5) -0.0041(4) 0.0004(3) -0.0024(3)
C12 0.0125(3) 0.0157(3) 0.0138(3) 0.0002(3) 0.0014(3) -0.0009(3)
C13 0.0127(4) 0.0171(4) 0.0164(4) 0.0000(3) 0.0019(3) -0.0001(3)
C14 0.0157(4) 0.0206(4) 0.0226(5) -0.0045(4) 0.0062(3) -0.0043(3)
C15 0.0177(4) 0.0200(4) 0.0233(4) -0.0040(4) 0.0037(3) -0.0050(4)
C16 0.0208(4) 0.0147(4) 0.0142(4) -0.0010(3) -0.0005(3) 0.0005(3)

loop_
_atom_type_symbol
_atom_type_description
_atom_type_scat_dispersion_real
_atom_type_scat_dispersion_imag
_atom_type_scat_source
C C 0.0033 0.0016 'International Tables Vol C Tables 4.2.6.8 and 6.1.1.4'
H H 0.0000 0.0000 'International Tables Vol C Tables 4.2.6.8 and 6.1.1.4'
N N 0.0061 0.0033 'International Tables Vol C Tables 4.2.6.8 and 6.1.1.4'
O O 0.0106 0.0060 'International Tables Vol C Tables 4.2.6.8 and 6.1.1.4'
Cl Cl 0.1484 0.1585 'International Tables Vol C Tables 4.2.6.8 and 6.1.1.4'

loop_
_geom_angle_atom_site_label_1
_geom_angle_atom_site_label_2
_geom_angle_atom_site_label_3
_geom_angle
C4 O1 C3 111.51(8)
C7 O2 C8 120.36(7)
C7 N1 C2 124.39(8)
C7 N1 C5 128.79(7)
C2 N1 C5 104.61(7)
C16 N2 C13 116.12(8)
C12 C1 C2 111.72(7)
C12 C1 C6 114.11(7)
C2 C1 C6 103.17(7)
N1 C2 C3 108.19(8)
N1 C2 C1 101.72(7)
C3 C2 C1 109.79(7)
O1 C3 C2 110.57(8)
O1 C4 C5 110.70(8)
N1 C5 C4 107.37(8)
N1 C5 C6 100.64(7)
C4 C5 C6 110.83(8)
C5 C6 C1 104.97(7)
O3 C7 O2 126.37(8)
O3 C7 N1 123.59(8)
O2 C7 N1 110.00(7)
O2 C8 C10 110.10(8)
O2 C8 C9 102.01(7)
C10 C8 C9 111.27(9)
O2 C8 C11 109.98(8)
C10 C8 C11 112.72(8)
C9 C8 C11 110.25(9)
C13 C12 C14 117.10(8)
C13 C12 C1 119.92(8)
C14 C12 C1 122.94(8)
N2 C13 C12 124.27(8)
C15 C14 C12 119.98(9)
C16 C15 C14 116.73(9)
N2 C16 C15 125.79(9)
N2 C16 Cl1 115.96(8)
C15 C16 Cl1 118.24(8)

loop_
_geom_bond_atom_site_label_1
_geom_bond_atom_site_label_2
_geom_bond_distance
Cl1 C16 1.7475(9)
O1 C4 1.4286(13)
O1 C3 1.4339(12)
O2 C7 1.3502(10)
O2 C8 1.4771(11)
O3 C7 1.2184(11)
N1 C7 1.3551(11)
N1 C2 1.4647(11)
N1 C5 1.4654(11)
N2 C16 1.3185(13)
N2 C13 1.3471(13)
C1 C12 1.5084(12)
C1 C2 1.5482(13)
C1 C6 1.5670(12)
C2 C3 1.5286(14)
C4 C5 1.5284(15)
C5 C6 1.5429(13)
C8 C10 1.5221(15)
C8 C9 1.5222(14)
C8 C11 1.5233(14)
C12 C13 1.3920(12)
C12 C14 1.3951(12)
C14 C15 1.3906(14)
C15 C16 1.3873(14)

loop_
_geom_hbond_atom_site_label_D
_geom_hbond_atom_site_label_H
_geom_hbond_atom_site_label_A
_geom_hbond_distance_DH
_geom_hbond_distance_HA
_geom_hbond_distance_DA
_geom_hbond_angle_DHA
_geom_hbond_site_symmetry_A
C4 H4A Cl1 0.99 2.80 3.7253(11) 156.3 2_664
C10 H10A O3 0.98 2.45 3.0263(13) 117.3 .
C11 H11C O3 0.98 2.41 3.0000(13) 118.3 .
C15 H15 N2 0.95 2.55 3.4954(13) 172.4 4_566
